data_4078469
loop_
_publ_author_name
'Collado, Alba'
'Esteruelas, Miguel A.'
'Gul\'ias, Mois\'es'
'Mascare\~nas, Jos\'e L.'
'O\~nate, Enrique'

_publ_section_title
;
 Reactions of an Osmium(IV) Complex with Allenedienes: Coordination and
 Intramolecular Cycloadditions
;
_journal_issue 12
_journal_name_full Organometallics
_journal_page_first 4450
_journal_paper_doi 10.1021/om300236y
_journal_volume 31
_journal_year 2012
_chemical_formula_sum 'C58 H120 Cl7 O P5 Ru3'
_chemical_formula_weight 1539.75
_chemical_name_systematic
; 
 ? 
;
_space_group_IT_number 14
_symmetry_cell_setting monoclinic
_symmetry_space_group_name_Hall '-P 2yn'
_symmetry_space_group_name_H-M 'P 1 21/n 1'
_atom_sites_solution_hydrogens geom
_atom_sites_solution_primary direct
_atom_sites_solution_secondary difmap
_audit_creation_method SHELXL-97
_cell_angle_alpha 90.00
_cell_angle_beta 92.220(2)
_cell_angle_gamma 90.00
_cell_formula_units_Z 4
_cell_length_a 14.3886(13)
_cell_length_b 21.3489(19)
_cell_length_c 23.201(2)
_cell_measurement_reflns_used 9133
_cell_measurement_temperature 100(2)
_cell_measurement_theta_max 28
_cell_measurement_theta_min 2
_cell_volume 7121.6(11)
_computing_cell_refinement 'SAINT+ v. 6.1 (Bruker AXS, 2000)'
_computing_data_collection 'SMART v. 5.625 (Bruker AXS, 2000)'
_computing_data_reduction 'SAINT+ v. 6.1 (Bruker AXS, 2000)'
_computing_molecular_graphics 'XP, SHELXTL v. 6.1 (Bruker, 2000)'
_computing_publication_material 'XCIF, SHELXTL v. 6.1 (Bruker, 2000)'
_computing_structure_refinement 'SHELXL-97 (Sheldrick, 1997)'
_computing_structure_solution 'SHELXS-97 (Sheldrick, 1990)'
_diffrn_ambient_temperature 100(2)
_diffrn_detector_area_resol_mean 8.26
_diffrn_measured_fraction_theta_full 0.998
_diffrn_measured_fraction_theta_max 0.937
_diffrn_measurement_device_type 'Bruker SMART APEX CCD system'
_diffrn_measurement_method '\w rotations with narrow frames'
_diffrn_radiation_monochromator graphite
_diffrn_radiation_source 'normal-focus sealed tube'
_diffrn_radiation_type MoK\a
_diffrn_radiation_wavelength 0.71073
_diffrn_reflns_av_R_equivalents 0.0794
_diffrn_reflns_av_sigmaI/netI 0.0653
_diffrn_reflns_limit_h_max 19
_diffrn_reflns_limit_h_min -19
_diffrn_reflns_limit_k_max 28
_diffrn_reflns_limit_k_min -27
_diffrn_reflns_limit_l_max 31
_diffrn_reflns_limit_l_min -30
_diffrn_reflns_number 87605
_diffrn_reflns_theta_full 27.50
_diffrn_reflns_theta_max 28.80
_diffrn_reflns_theta_min 1.30
_diffrn_standards_decay_% 0
_exptl_absorpt_coefficient_mu 1.039
_exptl_absorpt_correction_T_max 0.886
_exptl_absorpt_correction_T_min 0.778
_exptl_absorpt_correction_type multi-scan
_exptl_absorpt_process_details
;
 Absorption correction performed with SADABS program. This is based on the
method of Blessing: Blessing, R. H., Acta Crystallogr., Sect. A 1995, 51, 33.
;
_exptl_crystal_colour red
_exptl_crystal_density_diffrn 1.436
_exptl_crystal_density_method 'not measured'
_exptl_crystal_description 'irregular block'
_exptl_crystal_F_000 3208
_exptl_crystal_size_max 0.16
_exptl_crystal_size_mid 0.16
_exptl_crystal_size_min 0.12
_refine_diff_density_max 1.207
_refine_diff_density_min -0.898
_refine_diff_density_rms 0.136
_refine_ls_extinction_method none
_refine_ls_goodness_of_fit_ref 1.041
_refine_ls_hydrogen_treatment constr
_refine_ls_matrix_type full
_refine_ls_number_parameters 579
_refine_ls_number_reflns 17403
_refine_ls_number_restraints 24
_refine_ls_restrained_S_all 1.042
_refine_ls_R_factor_all 0.0812
_refine_ls_R_factor_gt 0.0483
_refine_ls_shift/su_max 0.017
_refine_ls_shift/su_mean 0.000
_refine_ls_structure_factor_coef Fsqd
_refine_ls_weighting_details 'calc w=1/[\s^2^(Fo^2^)+(0.0527P)^2^+6.9991P] where P=(Fo^2^+2Fc^2^)/3'
_refine_ls_weighting_scheme calc
_refine_ls_wR_factor_gt 0.1039
_refine_ls_wR_factor_ref 0.1238
_reflns_number_gt 12445
_reflns_number_total 17403
_reflns_threshold_expression >2sigma(I)
_cod_data_source_file om300236y_si_002.cif
_cod_data_source_block mae454bs
_cod_original_sg_symbol_H-M P21/n
_cod_database_code 4078469

loop_
_symmetry_equiv_pos_as_xyz
'x, y, z'
'-x+1/2, y+1/2, -z+1/2'
'-x, -y, -z'
'x-1/2, -y-1/2, z-1/2'

loop_
_atom_site_label
_atom_site_type_symbol
_atom_site_fract_x
_atom_site_fract_y
_atom_site_fract_z
_atom_site_U_iso_or_equiv
_atom_site_adp_type
_atom_site_occupancy
_atom_site_symmetry_multiplicity
_atom_site_calc_flag
_atom_site_refinement_flags
_atom_site_disorder_assembly
_atom_site_disorder_group
Ru1 Ru 0.25512(2) 0.192332(16) 0.067689(13) 0.01913(8) Uani 1 1 d . A .
Ru2 Ru 0.14907(2) 0.312241(15) 0.125495(13) 0.01711(8) Uani 1 1 d . B .
Ru3 Ru 0.37374(2) 0.307723(16) 0.129266(13) 0.01854(8) Uani 1 1 d . . .
Cl1 Cl 0.25953(6) 0.30497(5) 0.04519(4) 0.0206(2) Uani 1 1 d . . .
Cl2 Cl 0.25874(6) 0.24019(5) 0.16880(4) 0.01875(19) Uani 1 1 d . . .
Cl3 Cl 0.42137(6) 0.20958(5) 0.08504(4) 0.0245(2) Uani 1 1 d . . .
Cl4 Cl 0.09112(6) 0.21806(5) 0.07650(4) 0.0230(2) Uani 1 1 d . . .
Cl5 Cl 0.26556(6) 0.38764(5) 0.16151(4) 0.0216(2) Uani 1 1 d . . .
Cl6 Cl 0.06301(6) 0.38589(5) 0.06663(4) 0.0240(2) Uani 1 1 d . . .
Cl7 Cl 0.46888(7) 0.37074(5) 0.06885(4) 0.0284(2) Uani 1 1 d . . .
P1 P 0.24362(8) 0.09070(6) 0.10617(5) 0.0272(3) Uani 1 1 d . . .
P2 P 0.25712(8) 0.17661(6) -0.03129(5) 0.0271(3) Uani 1 1 d . . .
P3 P 0.48202(7) 0.31393(6) 0.20258(5) 0.0238(2) Uani 1 1 d . . .
P4 P 0.04469(8) 0.31830(5) 0.19537(5) 0.0264(3) Uani 1 1 d . . .
P5 P 0.75300(8) 0.45892(6) 0.98164(5) 0.0277(3) Uani 1 1 d . . .
C1A C 0.3472(5) 0.0649(3) 0.1520(3) 0.0305(6) Uiso 0.614(3) 1 d PD A 1
H1A H 0.3280 0.0266 0.1733 0.037 Uiso 0.614(3) 1 calc PR A 1
C2A C 0.4284(6) 0.0459(4) 0.1152(4) 0.0374(5) Uiso 0.614(3) 1 d PD A 1
H2A1 H 0.4564 0.0834 0.0988 0.056 Uiso 0.614(3) 1 calc PR A 1
H2A2 H 0.4057 0.0183 0.0839 0.056 Uiso 0.614(3) 1 calc PR A 1
H2A3 H 0.4752 0.0236 0.1392 0.056 Uiso 0.614(3) 1 calc PR A 1
C3A C 0.3824(6) 0.1123(4) 0.1976(3) 0.0374(5) Uiso 0.614(3) 1 d PD A 1
H3A1 H 0.4315 0.0931 0.2221 0.056 Uiso 0.614(3) 1 calc PR A 1
H3A2 H 0.3308 0.1250 0.2214 0.056 Uiso 0.614(3) 1 calc PR A 1
H3A3 H 0.4072 0.1493 0.1783 0.056 Uiso 0.614(3) 1 calc PR A 1
C4A C 0.2138(5) 0.0214(3) 0.0656(3) 0.0305(6) Uiso 0.614(3) 1 d PD A 1
H4A H 0.2649 0.0171 0.0379 0.037 Uiso 0.614(3) 1 calc PR A 1
C5A C 0.2141(5) -0.0410(4) 0.0980(3) 0.0374(5) Uiso 0.614(3) 1 d PD A 1
H5A1 H 0.1649 -0.0407 0.1260 0.056 Uiso 0.614(3) 1 calc PR A 1
H5A2 H 0.2745 -0.0470 0.1181 0.056 Uiso 0.614(3) 1 calc PR A 1
H5A3 H 0.2029 -0.0752 0.0704 0.056 Uiso 0.614(3) 1 calc PR A 1
C6A C 0.1263(5) 0.0260(4) 0.0276(3) 0.0374(5) Uiso 0.614(3) 1 d PD A 1
H6A1 H 0.1325 -0.0006 -0.0064 0.056 Uiso 0.614(3) 1 calc PR A 1
H6A2 H 0.1168 0.0696 0.0155 0.056 Uiso 0.614(3) 1 calc PR A 1
H6A3 H 0.0730 0.0120 0.0492 0.056 Uiso 0.614(3) 1 calc PR A 1
C7A C 0.1512(5) 0.0949(3) 0.1652(3) 0.0305(6) Uiso 0.614(3) 1 d PD A 1
H7A H 0.1510 0.1394 0.1787 0.037 Uiso 0.614(3) 1 calc PR A 1
C8A C 0.1680(6) 0.0546(4) 0.2199(4) 0.0374(5) Uiso 0.614(3) 1 d PD A 1
H8A1 H 0.1166 0.0607 0.2458 0.056 Uiso 0.614(3) 1 calc PR A 1
H8A2 H 0.2265 0.0673 0.2396 0.056 Uiso 0.614(3) 1 calc PR A 1
H8A3 H 0.1716 0.0104 0.2091 0.056 Uiso 0.614(3) 1 calc PR A 1
C9A C 0.0526(5) 0.0815(4) 0.1421(3) 0.0374(5) Uiso 0.614(3) 1 d PD A 1
H9A1 H 0.0427 0.0361 0.1403 0.056 Uiso 0.614(3) 1 calc PR A 1
H9A2 H 0.0439 0.0995 0.1034 0.056 Uiso 0.614(3) 1 calc PR A 1
H9A3 H 0.0079 0.1003 0.1678 0.056 Uiso 0.614(3) 1 calc PR A 1
C1B C 0.3408(6) 0.0292(5) 0.0884(5) 0.0305(6) Uiso 0.386(3) 1 d PD A 2
H1B H 0.3306 0.0200 0.0464 0.037 Uiso 0.386(3) 1 calc PR A 2
C2B C 0.3349(8) -0.0345(5) 0.1182(5) 0.0374(5) Uiso 0.386(3) 1 d PD A 2
H2B1 H 0.3829 -0.0623 0.1039 0.056 Uiso 0.386(3) 1 calc PR A 2
H2B2 H 0.2734 -0.0529 0.1100 0.056 Uiso 0.386(3) 1 calc PR A 2
H2B3 H 0.3446 -0.0290 0.1600 0.056 Uiso 0.386(3) 1 calc PR A 2
C3B C 0.4412(8) 0.0535(7) 0.0943(6) 0.0374(5) Uiso 0.386(3) 1 d PD A 2
H3B1 H 0.4617 0.0536 0.1351 0.056 Uiso 0.386(3) 1 calc PR A 2
H3B2 H 0.4440 0.0963 0.0791 0.056 Uiso 0.386(3) 1 calc PR A 2
H3B3 H 0.4820 0.0263 0.0726 0.056 Uiso 0.386(3) 1 calc PR A 2
C4B C 0.1419(6) 0.0371(5) 0.0827(4) 0.0305(6) Uiso 0.386(3) 1 d PD A 2
H4B H 0.1489 0.0053 0.1143 0.037 Uiso 0.386(3) 1 calc PR A 2
C5B C 0.0470(7) 0.0624(6) 0.0974(6) 0.0374(5) Uiso 0.386(3) 1 d PD A 2
H5B1 H 0.0124 0.0741 0.0618 0.056 Uiso 0.386(3) 1 calc PR A 2
H5B2 H 0.0549 0.0994 0.1222 0.056 Uiso 0.386(3) 1 calc PR A 2
H5B3 H 0.0126 0.0301 0.1177 0.056 Uiso 0.386(3) 1 calc PR A 2
C6B C 0.1385(9) -0.0063(6) 0.0331(5) 0.0374(5) Uiso 0.386(3) 1 d PD A 2
H6B1 H 0.0778 -0.0271 0.0306 0.056 Uiso 0.386(3) 1 calc PR A 2
H6B2 H 0.1877 -0.0378 0.0383 0.056 Uiso 0.386(3) 1 calc PR A 2
H6B3 H 0.1479 0.0172 -0.0024 0.056 Uiso 0.386(3) 1 calc PR A 2
C7B C 0.2381(7) 0.0897(5) 0.1823(4) 0.0305(6) Uiso 0.386(3) 1 d PD A 2
H7B H 0.1991 0.1268 0.1917 0.037 Uiso 0.386(3) 1 calc PR A 2
C8B C 0.3342(7) 0.1034(6) 0.2117(6) 0.0374(5) Uiso 0.386(3) 1 d PD A 2
H8B1 H 0.3364 0.0862 0.2509 0.056 Uiso 0.386(3) 1 calc PR A 2
H8B2 H 0.3442 0.1488 0.2135 0.056 Uiso 0.386(3) 1 calc PR A 2
H8B3 H 0.3830 0.0840 0.1894 0.056 Uiso 0.386(3) 1 calc PR A 2
C9B C 0.1940(9) 0.0350(6) 0.2135(6) 0.0374(5) Uiso 0.386(3) 1 d PD A 2
H9B1 H 0.2316 -0.0027 0.2087 0.056 Uiso 0.386(3) 1 calc PR A 2
H9B2 H 0.1310 0.0278 0.1972 0.056 Uiso 0.386(3) 1 calc PR A 2
H9B3 H 0.1909 0.0449 0.2546 0.056 Uiso 0.386(3) 1 calc PR A 2
C10 C 0.1457(4) 0.1919(3) -0.0730(2) 0.0497(15) Uani 1 1 d . A .
H10 H 0.1598 0.1857 -0.1145 0.060 Uiso 1 1 calc R . .
C11 C 0.0679(4) 0.1466(3) -0.0609(3) 0.0649(19) Uani 1 1 d . . .
H11A H 0.0551 0.1477 -0.0197 0.097 Uiso 1 1 calc R A .
H11B H 0.0864 0.1041 -0.0716 0.097 Uiso 1 1 calc R . .
H11C H 0.0117 0.1586 -0.0835 0.097 Uiso 1 1 calc R . .
C12 C 0.1111(4) 0.2594(3) -0.0682(2) 0.0532(16) Uani 1 1 d . . .
H12A H 0.0586 0.2660 -0.0957 0.080 Uiso 1 1 calc R A .
H12B H 0.1616 0.2883 -0.0769 0.080 Uiso 1 1 calc R . .
H12C H 0.0911 0.2671 -0.0289 0.080 Uiso 1 1 calc R . .
C13 C 0.2904(3) 0.0974(2) -0.05707(19) 0.0344(11) Uani 1 1 d . A .
H13 H 0.2514 0.0679 -0.0348 0.041 Uiso 1 1 calc R . .
C14 C 0.2705(5) 0.0799(3) -0.1194(2) 0.077(2) Uani 1 1 d . . .
H14A H 0.3082 0.1061 -0.1442 0.116 Uiso 1 1 calc R A .
H14B H 0.2044 0.0866 -0.1292 0.116 Uiso 1 1 calc R . .
H14C H 0.2862 0.0358 -0.1252 0.116 Uiso 1 1 calc R . .
C15 C 0.3878(4) 0.0797(3) -0.0406(3) 0.076(2) Uani 1 1 d . . .
H15A H 0.3927 0.0340 -0.0381 0.114 Uiso 1 1 calc R A .
H15B H 0.4053 0.0983 -0.0031 0.114 Uiso 1 1 calc R . .
H15C H 0.4295 0.0952 -0.0698 0.114 Uiso 1 1 calc R . .
C16 C 0.3361(4) 0.2332(3) -0.0685(2) 0.0494(15) Uani 1 1 d . A .
H16 H 0.3192 0.2757 -0.0542 0.059 Uiso 1 1 calc R . .
C17 C 0.3237(4) 0.2364(4) -0.1340(2) 0.087(3) Uani 1 1 d . . .
H17A H 0.3475 0.2765 -0.1477 0.131 Uiso 1 1 calc R A .
H17B H 0.2575 0.2327 -0.1451 0.131 Uiso 1 1 calc R . .
H17C H 0.3582 0.2020 -0.1513 0.131 Uiso 1 1 calc R . .
C18 C 0.4372(5) 0.2271(6) -0.0567(3) 0.147(5) Uani 1 1 d . . .
H18A H 0.4610 0.1915 -0.0783 0.221 Uiso 1 1 calc R A .
H18B H 0.4494 0.2203 -0.0153 0.221 Uiso 1 1 calc R . .
H18C H 0.4685 0.2655 -0.0685 0.221 Uiso 1 1 calc R . .
C19 C 0.5478(3) 0.3896(2) 0.2035(2) 0.0302(10) Uani 1 1 d . . .
H19 H 0.5876 0.3881 0.1691 0.036 Uiso 1 1 calc R . .
C20 C 0.4868(3) 0.4473(2) 0.1949(2) 0.0360(11) Uani 1 1 d . . .
H20A H 0.4522 0.4548 0.2298 0.054 Uiso 1 1 calc R . .
H20B H 0.4430 0.4406 0.1621 0.054 Uiso 1 1 calc R . .
H20C H 0.5260 0.4837 0.1873 0.054 Uiso 1 1 calc R . .
C21 C 0.6154(4) 0.3998(3) 0.2556(3) 0.0655(19) Uani 1 1 d . . .
H21A H 0.6539 0.4368 0.2489 0.098 Uiso 1 1 calc R . .
H21B H 0.6555 0.3629 0.2608 0.098 Uiso 1 1 calc R . .
H21C H 0.5800 0.4062 0.2904 0.098 Uiso 1 1 calc R . .
C22 C 0.5732(3) 0.2528(2) 0.19549(19) 0.0289(10) Uani 1 1 d . . .
H22 H 0.5385 0.2129 0.1877 0.035 Uiso 1 1 calc R . .
C23 C 0.6301(3) 0.2643(2) 0.1415(2) 0.0347(11) Uani 1 1 d . . .
H23A H 0.6729 0.2994 0.1487 0.052 Uiso 1 1 calc R . .
H23B H 0.5878 0.2743 0.1086 0.052 Uiso 1 1 calc R . .
H23C H 0.6657 0.2266 0.1328 0.052 Uiso 1 1 calc R . .
C24 C 0.6378(3) 0.2391(3) 0.2476(2) 0.0438(13) Uani 1 1 d . . .
H24A H 0.6750 0.2018 0.2400 0.066 Uiso 1 1 calc R . .
H24B H 0.6007 0.2318 0.2815 0.066 Uiso 1 1 calc R . .
H24C H 0.6791 0.2750 0.2548 0.066 Uiso 1 1 calc R . .
C25 C 0.4493(3) 0.3044(2) 0.27925(19) 0.0368(12) Uani 1 1 d . . .
H25 H 0.5081 0.3084 0.3034 0.044 Uiso 1 1 calc R . .
C26 C 0.4106(4) 0.2394(3) 0.2912(2) 0.0528(17) Uani 1 1 d . . .
H26A H 0.4025 0.2345 0.3327 0.079 Uiso 1 1 calc R . .
H26B H 0.4540 0.2075 0.2780 0.079 Uiso 1 1 calc R . .
H26C H 0.3504 0.2344 0.2705 0.079 Uiso 1 1 calc R . .
C27 C 0.3848(5) 0.3553(4) 0.2990(2) 0.075(2) Uani 1 1 d . . .
H27A H 0.3299 0.3573 0.2728 0.113 Uiso 1 1 calc R . .
H27B H 0.4173 0.3956 0.2989 0.113 Uiso 1 1 calc R . .
H27C H 0.3655 0.3459 0.3381 0.113 Uiso 1 1 calc R . .
C28A C -0.0597(5) 0.2638(4) 0.1701(3) 0.0305(6) Uiso 0.534(3) 1 d PD B 1
H28A H -0.0305 0.2242 0.1565 0.037 Uiso 0.534(3) 1 calc PR B 1
C29A C -0.1127(11) 0.2903(8) 0.1178(4) 0.0374(5) Uiso 0.534(3) 1 d PD B 1
H29A H -0.1556 0.2586 0.1019 0.056 Uiso 0.534(3) 1 calc PR B 1
H29B H -0.0686 0.3023 0.0886 0.056 Uiso 0.534(3) 1 calc PR B 1
H29C H -0.1479 0.3273 0.1293 0.056 Uiso 0.534(3) 1 calc PR B 1
C30A C -0.1284(6) 0.2434(4) 0.2159(4) 0.0374(5) Uiso 0.534(3) 1 d PD B 1
H30A H -0.1622 0.2801 0.2294 0.056 Uiso 0.534(3) 1 calc PR B 1
H30B H -0.0940 0.2241 0.2486 0.056 Uiso 0.534(3) 1 calc PR B 1
H30C H -0.1727 0.2131 0.1990 0.056 Uiso 0.534(3) 1 calc PR B 1
C31A C -0.0139(5) 0.3941(4) 0.2015(4) 0.0305(6) Uiso 0.534(3) 1 d PD B 1
H31A H -0.0538 0.3993 0.1655 0.037 Uiso 0.534(3) 1 calc PR B 1
C32A C -0.0789(6) 0.4003(4) 0.2522(4) 0.0374(5) Uiso 0.534(3) 1 d PD B 1
H32A H -0.0422 0.3989 0.2887 0.056 Uiso 0.534(3) 1 calc PR B 1
H32B H -0.1238 0.3658 0.2511 0.056 Uiso 0.534(3) 1 calc PR B 1
H32C H -0.1123 0.4403 0.2493 0.056 Uiso 0.534(3) 1 calc PR B 1
C33A C 0.0555(9) 0.4492(5) 0.2029(5) 0.0374(5) Uiso 0.534(3) 1 d PD B 1
H33A H 0.0218 0.4886 0.2080 0.056 Uiso 0.534(3) 1 calc PR B 1
H33B H 0.0879 0.4506 0.1666 0.056 Uiso 0.534(3) 1 calc PR B 1
H33C H 0.1009 0.4435 0.2351 0.056 Uiso 0.534(3) 1 calc PR B 1
C34A C 0.0665(5) 0.2887(4) 0.2670(3) 0.0305(6) Uiso 0.534(3) 1 d PD B 1
H34A H 0.0090 0.2955 0.2891 0.037 Uiso 0.534(3) 1 calc PR B 1
C35A C 0.0913(6) 0.2174(4) 0.2708(4) 0.0374(5) Uiso 0.534(3) 1 d PD B 1
H35A H 0.1536 0.2106 0.2563 0.056 Uiso 0.534(3) 1 calc PR B 1
H35B H 0.0458 0.1933 0.2474 0.056 Uiso 0.534(3) 1 calc PR B 1
H35C H 0.0901 0.2036 0.3111 0.056 Uiso 0.534(3) 1 calc PR B 1
C36A C 0.1436(6) 0.3255(4) 0.2963(4) 0.0374(5) Uiso 0.534(3) 1 d PD B 1
H36A H 0.1644 0.3041 0.3319 0.056 Uiso 0.534(3) 1 calc PR B 1
H36B H 0.1210 0.3674 0.3056 0.056 Uiso 0.534(3) 1 calc PR B 1
H36C H 0.1957 0.3290 0.2705 0.056 Uiso 0.534(3) 1 calc PR B 1
C28B C -0.0710(6) 0.3387(4) 0.1733(4) 0.0305(6) Uiso 0.466(3) 1 d PD B 2
H28B H -0.0665 0.3805 0.1542 0.037 Uiso 0.466(3) 1 calc PR B 2
C29B C -0.1425(7) 0.3466(5) 0.2200(4) 0.0374(5) Uiso 0.466(3) 1 d PD B 2
H29D H -0.2018 0.3606 0.2021 0.056 Uiso 0.466(3) 1 calc PR B 2
H29E H -0.1201 0.3778 0.2481 0.056 Uiso 0.466(3) 1 calc PR B 2
H29F H -0.1514 0.3064 0.2394 0.056 Uiso 0.466(3) 1 calc PR B 2
C30B C -0.1098(12) 0.2933(9) 0.1259(5) 0.0374(5) Uiso 0.466(3) 1 d PD B 2
H30D H -0.1141 0.2510 0.1419 0.056 Uiso 0.466(3) 1 calc PR B 2
H30E H -0.0681 0.2930 0.0935 0.056 Uiso 0.466(3) 1 calc PR B 2
H30F H -0.1718 0.3074 0.1124 0.056 Uiso 0.466(3) 1 calc PR B 2
C31B C 0.0833(6) 0.3897(4) 0.2468(4) 0.0305(6) Uiso 0.466(3) 1 d PD B 2
H31B H 0.1524 0.3864 0.2522 0.037 Uiso 0.466(3) 1 calc PR B 2
C32B C 0.0454(7) 0.3931(5) 0.3076(4) 0.0374(5) Uiso 0.466(3) 1 d PD B 2
H32D H 0.0720 0.4295 0.3279 0.056 Uiso 0.466(3) 1 calc PR B 2
H32E H 0.0625 0.3549 0.3289 0.056 Uiso 0.466(3) 1 calc PR B 2
H32F H -0.0225 0.3969 0.3049 0.056 Uiso 0.466(3) 1 calc PR B 2
C33B C 0.0647(10) 0.4512(5) 0.2142(5) 0.0374(5) Uiso 0.466(3) 1 d PD B 2
H33D H -0.0020 0.4604 0.2134 0.056 Uiso 0.466(3) 1 calc PR B 2
H33E H 0.0855 0.4472 0.1747 0.056 Uiso 0.466(3) 1 calc PR B 2
H33F H 0.0989 0.4853 0.2338 0.056 Uiso 0.466(3) 1 calc PR B 2
C34B C 0.0377(6) 0.2585(4) 0.2540(4) 0.0305(6) Uiso 0.466(3) 1 d PD B 2
H34B H -0.0092 0.2739 0.2813 0.037 Uiso 0.466(3) 1 calc PR B 2
C35B C -0.0007(7) 0.1961(4) 0.2278(5) 0.0374(5) Uiso 0.466(3) 1 d PD B 2
H35D H 0.0313 0.1866 0.1924 0.056 Uiso 0.466(3) 1 calc PR B 2
H35E H -0.0676 0.2004 0.2190 0.056 Uiso 0.466(3) 1 calc PR B 2
H35F H 0.0099 0.1621 0.2557 0.056 Uiso 0.466(3) 1 calc PR B 2
C36B C 0.1255(6) 0.2454(5) 0.2889(4) 0.0374(5) Uiso 0.466(3) 1 d PD B 2
H36D H 0.1101 0.2255 0.3254 0.056 Uiso 0.466(3) 1 calc PR B 2
H36E H 0.1585 0.2848 0.2968 0.056 Uiso 0.466(3) 1 calc PR B 2
H36F H 0.1653 0.2173 0.2673 0.056 Uiso 0.466(3) 1 calc PR B 2
C37 C 0.6486(3) 0.4116(2) 0.9799(2) 0.0342(11) Uani 1 1 d . . .
H37 H 0.6176 0.4207 1.0168 0.041 Uiso 1 1 calc R . .
C38 C 0.5767(3) 0.4280(3) 0.9317(2) 0.0498(15) Uani 1 1 d . . .
H38A H 0.6021 0.4181 0.8942 0.075 Uiso 1 1 calc R . .
H38B H 0.5622 0.4728 0.9334 0.075 Uiso 1 1 calc R . .
H38C H 0.5199 0.4036 0.9368 0.075 Uiso 1 1 calc R . .
C39 C 0.6702(4) 0.3414(2) 0.9813(2) 0.0466(14) Uani 1 1 d . . .
H39A H 0.6133 0.3180 0.9884 0.070 Uiso 1 1 calc R . .
H39B H 0.7169 0.3327 1.0121 0.070 Uiso 1 1 calc R . .
H39C H 0.6943 0.3287 0.9441 0.070 Uiso 1 1 calc R . .
C40 C 0.8348(3) 0.4442(2) 0.92483(18) 0.0287(10) Uani 1 1 d . . .
H40 H 0.8759 0.4819 0.9234 0.034 Uiso 1 1 calc R . .
C41 C 0.7864(3) 0.4385(2) 0.86523(18) 0.0333(11) Uani 1 1 d . . .
H41A H 0.8333 0.4351 0.8359 0.050 Uiso 1 1 calc R . .
H41B H 0.7480 0.4757 0.8576 0.050 Uiso 1 1 calc R . .
H41C H 0.7470 0.4011 0.8640 0.050 Uiso 1 1 calc R . .
C42 C 0.8990(3) 0.3878(2) 0.9370(2) 0.0374(12) Uani 1 1 d . . .
H42A H 0.8614 0.3497 0.9397 0.056 Uiso 1 1 calc R . .
H42B H 0.9343 0.3945 0.9734 0.056 Uiso 1 1 calc R . .
H42C H 0.9421 0.3833 0.9056 0.056 Uiso 1 1 calc R . .
C43 C 0.8143(3) 0.4489(2) 1.05166(18) 0.0290(10) Uani 1 1 d . . .
H43 H 0.8480 0.4080 1.0512 0.035 Uiso 1 1 calc R . .
C44 C 0.7476(3) 0.4474(2) 1.1015(2) 0.0356(11) Uani 1 1 d . . .
H44A H 0.7834 0.4475 1.1383 0.053 Uiso 1 1 calc R . .
H44B H 0.7095 0.4093 1.0987 0.053 Uiso 1 1 calc R . .
H44C H 0.7071 0.4843 1.0993 0.053 Uiso 1 1 calc R . .
C45 C 0.8868(3) 0.5010(2) 1.0597(2) 0.0364(11) Uani 1 1 d . . .
H45A H 0.8553 0.5415 1.0622 0.055 Uiso 1 1 calc R . .
H45B H 0.9275 0.5012 1.0268 0.055 Uiso 1 1 calc R . .
H45C H 0.9241 0.4935 1.0953 0.055 Uiso 1 1 calc R . .
C46 C 0.7200(3) 0.5399(2) 0.9734(2) 0.0361(11) Uani 1 1 d . . .
H46A H 0.7760 0.5668 0.9763 0.043 Uiso 1 1 calc R . .
H46B H 0.6892 0.5465 0.9350 0.043 Uiso 1 1 calc R . .
O1 O 0.6580(2) 0.55624(17) 1.01733(14) 0.0413(9) Uani 1 1 d . . .
H1 H 0.6164 0.5801 1.0035 0.062 Uiso 1 1 calc R . .
C48A C 0.7488(6) 0.0577(4) 0.2296(3) 0.0744(8) Uiso 0.586(6) 1 d PG C 1
H48A H 0.7532 0.0418 0.1916 0.089 Uiso 0.586(6) 1 calc PR C 1
C49A C 0.6624(5) 0.0631(4) 0.2540(4) 0.0744(8) Uiso 0.586(6) 1 d PG C 1
H49A H 0.6078 0.0509 0.2326 0.089 Uiso 0.586(6) 1 calc PR C 1
C50A C 0.6560(5) 0.0864(5) 0.3096(4) 0.0744(8) Uiso 0.586(6) 1 d PG C 1
H50A H 0.5970 0.0901 0.3263 0.089 Uiso 0.586(6) 1 calc PR C 1
C51A C 0.7360(6) 0.1042(5) 0.3410(3) 0.0744(8) Uiso 0.586(6) 1 d PG C 1
H51A H 0.7316 0.1201 0.3790 0.089 Uiso 0.586(6) 1 calc PR C 1
C52A C 0.8224(5) 0.0988(4) 0.3166(3) 0.0744(8) Uiso 0.586(6) 1 d PG C 1
H52A H 0.8770 0.1110 0.3380 0.089 Uiso 0.586(6) 1 calc PR C 1
C53A C 0.8288(4) 0.0755(4) 0.2609(3) 0.0744(8) Uiso 0.586(6) 1 d PG C 1
H53A H 0.8878 0.0718 0.2443 0.089 Uiso 0.586(6) 1 calc PR C 1
C48B C 0.8017(6) 0.0854(6) 0.2801(5) 0.0744(8) Uiso 0.414(6) 1 d PG C 2
H48B H 0.8664 0.0857 0.2899 0.089 Uiso 0.414(6) 1 calc PR C 2
C49B C 0.7713(7) 0.0766(6) 0.2230(4) 0.0744(8) Uiso 0.414(6) 1 d PG C 2
H49B H 0.8152 0.0710 0.1939 0.089 Uiso 0.414(6) 1 calc PR C 2
C50B C 0.6767(8) 0.0762(6) 0.2086(4) 0.0744(8) Uiso 0.414(6) 1 d PG C 2
H50B H 0.6559 0.0702 0.1696 0.089 Uiso 0.414(6) 1 calc PR C 2
C51B C 0.6124(6) 0.0844(6) 0.2511(5) 0.0744(8) Uiso 0.414(6) 1 d PG C 2
H51B H 0.5477 0.0841 0.2413 0.089 Uiso 0.414(6) 1 calc PR C 2
C52B C 0.6428(7) 0.0932(7) 0.3082(5) 0.0744(8) Uiso 0.414(6) 1 d PG C 2
H52B H 0.5989 0.0989 0.3373 0.089 Uiso 0.414(6) 1 calc PR C 2
C53B C 0.7375(8) 0.0937(7) 0.3226(4) 0.0744(8) Uiso 0.414(6) 1 d PG C 2
H53B H 0.7583 0.0997 0.3616 0.089 Uiso 0.414(6) 1 calc PR C 2
C54A C 0.7977(4) 0.1176(3) 0.0744(3) 0.0744(8) Uiso 0.739(7) 1 d PG D 1
H54A H 0.8325 0.0995 0.1058 0.089 Uiso 0.739(7) 1 calc PR D 1
C55A C 0.7032(4) 0.1049(3) 0.0669(3) 0.0744(8) Uiso 0.739(7) 1 d PG D 1
H55A H 0.6735 0.0781 0.0932 0.089 Uiso 0.739(7) 1 calc PR D 1
C56A C 0.6523(3) 0.1315(4) 0.0210(3) 0.0744(8) Uiso 0.739(7) 1 d PG D 1
H56A H 0.5877 0.1228 0.0159 0.089 Uiso 0.739(7) 1 calc PR D 1
C57A C 0.6958(4) 0.1707(4) -0.0174(3) 0.0744(8) Uiso 0.739(7) 1 d PG D 1
H57A H 0.6610 0.1888 -0.0488 0.089 Uiso 0.739(7) 1 calc PR D 1
C58A C 0.7903(4) 0.1834(3) -0.0099(3) 0.0744(8) Uiso 0.739(7) 1 d PG D 1
H58A H 0.8200 0.2102 -0.0362 0.089 Uiso 0.739(7) 1 calc PR D 1
C59A C 0.8412(3) 0.1569(4) 0.0360(3) 0.0744(8) Uiso 0.739(7) 1 d PG D 1
H59A H 0.9057 0.1655 0.0411 0.089 Uiso 0.739(7) 1 calc PR D 1
C54B C 0.8195(12) 0.1439(10) 0.0442(8) 0.0744(8) Uiso 0.261(7) 1 d PG D 2
H54B H 0.8647 0.1314 0.0728 0.089 Uiso 0.261(7) 1 calc PR D 2
C55B C 0.8432(10) 0.1859(10) 0.0014(9) 0.0744(8) Uiso 0.261(7) 1 d PG D 2
H55B H 0.9046 0.2021 0.0008 0.089 Uiso 0.261(7) 1 calc PR D 2
C56B C 0.7769(13) 0.2043(9) -0.0404(8) 0.0744(8) Uiso 0.261(7) 1 d PG D 2
H56B H 0.7931 0.2330 -0.0697 0.089 Uiso 0.261(7) 1 calc PR D 2
C57B C 0.6870(11) 0.1806(10) -0.0395(8) 0.0744(8) Uiso 0.261(7) 1 d PG D 2
H57B H 0.6417 0.1932 -0.0681 0.089 Uiso 0.261(7) 1 calc PR D 2
C58B C 0.6633(10) 0.1386(10) 0.0033(9) 0.0744(8) Uiso 0.261(7) 1 d PG D 2
H58B H 0.6018 0.1224 0.0040 0.089 Uiso 0.261(7) 1 calc PR D 2
C59B C 0.7295(13) 0.1203(9) 0.0451(8) 0.0744(8) Uiso 0.261(7) 1 d PG D 2
H59B H 0.7133 0.0915 0.0744 0.089 Uiso 0.261(7) 1 calc PR D 2

loop_
_atom_site_aniso_label
_atom_site_aniso_U_11
_atom_site_aniso_U_22
_atom_site_aniso_U_33
_atom_site_aniso_U_23
_atom_site_aniso_U_13
_atom_site_aniso_U_12
Ru1 0.01755(15) 0.02649(19) 0.01327(16) -0.00245(13) -0.00047(11) 0.00253(13)
Ru2 0.01466(14) 0.02280(17) 0.01395(16) -0.00019(13) 0.00147(11) -0.00022(12)
Ru3 0.01458(14) 0.02678(19) 0.01427(16) 0.00106(13) 0.00068(11) -0.00058(13)
Cl1 0.0186(4) 0.0293(5) 0.0139(4) 0.0016(4) 0.0013(3) 0.0026(4)
Cl2 0.0176(4) 0.0244(5) 0.0143(5) 0.0000(4) 0.0005(3) -0.0009(4)
Cl3 0.0184(4) 0.0343(6) 0.0208(5) -0.0033(4) 0.0004(4) 0.0054(4)
Cl4 0.0180(4) 0.0284(5) 0.0224(5) -0.0053(4) -0.0014(4) 0.0006(4)
Cl5 0.0190(4) 0.0247(5) 0.0211(5) -0.0005(4) 0.0023(4) -0.0020(4)
Cl6 0.0200(4) 0.0295(6) 0.0225(5) 0.0055(4) 0.0016(4) 0.0036(4)
Cl7 0.0206(5) 0.0420(7) 0.0229(5) 0.0083(5) 0.0030(4) -0.0053(4)
P1 0.0254(5) 0.0314(6) 0.0244(6) 0.0032(5) -0.0036(4) -0.0008(5)
P2 0.0286(6) 0.0373(7) 0.0152(5) -0.0050(5) -0.0020(4) 0.0077(5)
P3 0.0187(5) 0.0351(6) 0.0173(5) 0.0020(5) -0.0021(4) -0.0035(4)
P4 0.0250(5) 0.0309(6) 0.0241(6) 0.0069(5) 0.0100(4) 0.0042(5)
P5 0.0258(6) 0.0317(7) 0.0259(6) 0.0022(5) 0.0062(5) -0.0035(5)
C10 0.051(3) 0.077(4) 0.021(3) -0.015(3) -0.013(2) 0.027(3)
C11 0.037(3) 0.087(5) 0.069(4) -0.038(4) -0.026(3) 0.013(3)
C12 0.053(3) 0.083(5) 0.024(3) 0.005(3) 0.000(2) 0.034(3)
C13 0.041(3) 0.040(3) 0.023(2) -0.004(2) 0.004(2) 0.008(2)
C14 0.104(5) 0.083(5) 0.042(4) -0.040(3) -0.025(3) 0.044(4)
C15 0.070(4) 0.084(5) 0.073(5) -0.045(4) -0.021(3) 0.040(4)
C16 0.088(4) 0.038(3) 0.024(3) -0.001(2) 0.023(3) 0.000(3)
C17 0.051(4) 0.180(8) 0.033(3) 0.046(4) 0.014(3) 0.040(4)
C18 0.098(6) 0.299(14) 0.042(4) 0.076(6) -0.032(4) -0.128(8)
C19 0.022(2) 0.032(3) 0.036(3) -0.005(2) -0.0062(18) -0.0067(18)
C20 0.037(3) 0.033(3) 0.037(3) -0.002(2) 0.003(2) -0.002(2)
C21 0.069(4) 0.049(4) 0.075(5) -0.001(3) -0.043(3) -0.014(3)
C22 0.022(2) 0.029(2) 0.035(3) 0.007(2) -0.0065(18) -0.0027(18)
C23 0.023(2) 0.036(3) 0.045(3) 0.007(2) 0.004(2) 0.0014(19)
C24 0.038(3) 0.047(3) 0.045(3) 0.007(3) -0.016(2) 0.005(2)
C25 0.029(2) 0.064(4) 0.017(2) 0.004(2) -0.0045(17) -0.005(2)
C26 0.048(3) 0.090(5) 0.019(3) 0.017(3) -0.011(2) -0.037(3)
C27 0.071(4) 0.130(7) 0.026(3) 0.016(4) 0.014(3) 0.042(4)
C37 0.029(2) 0.042(3) 0.032(3) 0.001(2) 0.0100(19) -0.008(2)
C38 0.031(3) 0.071(4) 0.047(3) 0.000(3) 0.005(2) -0.013(3)
C39 0.044(3) 0.041(3) 0.056(4) -0.003(3) 0.015(3) -0.016(2)
C40 0.028(2) 0.035(3) 0.023(2) -0.0017(19) 0.0074(18) -0.0055(19)
C41 0.041(3) 0.040(3) 0.019(2) 0.005(2) 0.0051(19) 0.001(2)
C42 0.030(2) 0.049(3) 0.033(3) -0.003(2) 0.003(2) 0.003(2)
C43 0.034(2) 0.030(2) 0.024(2) 0.0077(19) 0.0032(18) 0.0060(19)
C44 0.041(3) 0.038(3) 0.028(3) 0.004(2) 0.004(2) 0.001(2)
C45 0.037(3) 0.038(3) 0.035(3) -0.002(2) 0.000(2) -0.002(2)
C46 0.031(2) 0.045(3) 0.033(3) 0.012(2) 0.008(2) 0.008(2)
O1 0.0387(19) 0.051(2) 0.035(2) 0.0115(16) 0.0111(15) 0.0145(16)

loop_
_atom_type_symbol
_atom_type_description
_atom_type_scat_dispersion_real
_atom_type_scat_dispersion_imag
_atom_type_scat_source
C C 0.0033 0.0016 'International Tables Vol C Tables 4.2.6.8 and 6.1.1.4'
H H 0.0000 0.0000 'International Tables Vol C Tables 4.2.6.8 and 6.1.1.4'
P P 0.1023 0.0942 'International Tables Vol C Tables 4.2.6.8 and 6.1.1.4'
Cl Cl 0.1484 0.1585 'International Tables Vol C Tables 4.2.6.8 and 6.1.1.4'
Ru Ru -1.2594 0.8363 'International Tables Vol C Tables 4.2.6.8 and 6.1.1.4'
O O 0.0106 0.0060 'International Tables Vol C Tables 4.2.6.8 and 6.1.1.4'

loop_
_geom_angle_atom_site_label_1
_geom_angle_atom_site_label_2
_geom_angle_atom_site_label_3
_geom_angle
P2 Ru1 P1 104.22(4)
P2 Ru1 Cl3 97.78(4)
P1 Ru1 Cl3 99.18(4)
P2 Ru1 Cl4 99.47(4)
P1 Ru1 Cl4 95.35(4)
Cl3 Ru1 Cl4 153.94(4)
P2 Ru1 Cl1 85.99(4)
P1 Ru1 Cl1 169.49(4)
Cl3 Ru1 Cl1 81.62(3)
Cl4 Ru1 Cl1 80.26(3)
P2 Ru1 Cl2 164.64(4)
P1 Ru1 Cl2 91.12(4)
Cl3 Ru1 Cl2 78.65(3)
Cl4 Ru1 Cl2 79.55(3)
Cl1 Ru1 Cl2 78.72(3)
P4 Ru2 Cl6 91.62(4)
P4 Ru2 Cl2 100.46(4)
Cl6 Ru2 Cl2 167.87(3)
P4 Ru2 Cl4 99.03(4)
Cl6 Ru2 Cl4 96.63(4)
Cl2 Ru2 Cl4 82.76(3)
P4 Ru2 Cl5 100.55(4)
Cl6 Ru2 Cl5 95.45(4)
Cl2 Ru2 Cl5 81.25(3)
Cl4 Ru2 Cl5 156.63(3)
P4 Ru2 Cl1 177.73(4)
Cl6 Ru2 Cl1 86.87(3)
Cl2 Ru2 Cl1 81.10(3)
Cl4 Ru2 Cl1 79.48(3)
Cl5 Ru2 Cl1 81.29(3)
P3 Ru3 Cl2 102.25(4)
P3 Ru3 Cl7 90.83(4)
Cl2 Ru3 Cl7 166.60(4)
P3 Ru3 Cl3 99.76(4)
Cl2 Ru3 Cl3 81.62(3)
Cl7 Ru3 Cl3 93.42(4)
P3 Ru3 Cl5 99.02(4)
Cl2 Ru3 Cl5 81.15(3)
Cl7 Ru3 Cl5 99.86(4)
Cl3 Ru3 Cl5 156.77(3)
P3 Ru3 Cl1 176.82(4)
Cl2 Ru3 Cl1 80.93(3)
Cl7 Ru3 Cl1 86.00(3)
Cl3 Ru3 Cl1 80.73(3)
Cl5 Ru3 Cl1 81.27(3)
Ru1 Cl1 Ru2 83.12(3)
Ru1 Cl1 Ru3 83.06(3)
Ru2 Cl1 Ru3 80.49(3)
Ru2 Cl2 Ru3 84.65(3)
Ru2 Cl2 Ru1 83.24(3)
Ru3 Cl2 Ru1 83.08(3)
Ru1 Cl3 Ru3 84.80(3)
Ru1 Cl4 Ru2 84.86(3)
Ru3 Cl5 Ru2 82.66(3)
C7B P1 C4A 119.6(4)
C7B P1 C1A 59.8(4)
C4A P1 C1A 102.9(3)
C7B P1 C4B 102.3(4)
C4A P1 C4B 36.6(3)
C1A P1 C4B 124.4(4)
C7B P1 C7A 40.7(3)
C4A P1 C7A 104.5(3)
C1A P1 C7A 99.4(3)
C4B P1 C7A 72.1(4)
C7B P1 C1B 105.0(4)
C4A P1 C1B 60.0(4)
C1A P1 C1B 51.0(4)
C4B P1 C1B 94.8(4)
C7A P1 C1B 133.3(4)
C7B P1 Ru1 113.3(3)
C4A P1 Ru1 125.4(2)
C1A P1 Ru1 114.8(2)
C4B P1 Ru1 120.4(4)
C7A P1 Ru1 106.5(2)
C1B P1 Ru1 118.2(3)
C13 P2 C10 102.6(2)
C13 P2 C16 105.5(2)
C10 P2 C16 99.9(3)
C13 P2 Ru1 117.51(15)
C10 P2 Ru1 116.35(17)
C16 P2 Ru1 112.97(17)
C22 P3 C25 102.2(2)
C22 P3 C19 104.4(2)
C25 P3 C19 103.3(2)
C22 P3 Ru3 111.02(15)
C25 P3 Ru3 121.12(15)
C19 P3 Ru3 113.04(15)
C28B P4 C34A 118.8(4)
C28B P4 C31A 51.5(4)
C34A P4 C31A 107.7(4)
C28B P4 C34B 107.5(4)
C34A P4 C34B 25.7(3)
C31A P4 C34B 120.6(4)
C28B P4 C28A 50.5(4)
C34A P4 C28A 99.9(3)
C31A P4 C28A 101.4(3)
C34B P4 C28A 75.6(4)
C28B P4 C31B 102.8(4)
C34A P4 C31B 71.4(4)
C31A P4 C31B 53.1(4)
C34B P4 C31B 96.2(4)
C28A P4 C31B 144.9(4)
C28B P4 Ru2 116.7(3)
C34A P4 Ru2 123.2(3)
C31A P4 Ru2 115.3(2)
C34B P4 Ru2 122.6(3)
C28A P4 Ru2 105.9(2)
C31B P4 Ru2 107.2(3)
C46 P5 C37 108.6(2)
C46 P5 C40 105.2(2)
C37 P5 C40 116.4(2)
C46 P5 C43 108.8(2)
C37 P5 C43 109.0(2)
C40 P5 C43 108.6(2)
C2A C1A C3A 108.7(6)
C2A C1A P1 111.6(5)
C3A C1A P1 115.4(5)
C2A C1A H1A 106.9
C3A C1A H1A 106.9
P1 C1A H1A 106.9
C6A C4A C5A 109.2(6)
C6A C4A P1 115.4(5)
C5A C4A P1 117.7(5)
C6A C4A H4A 104.3
C5A C4A H4A 104.3
P1 C4A H4A 104.3
C9A C7A C8A 107.4(6)
C9A C7A P1 113.3(5)
C8A C7A P1 117.6(5)
C9A C7A H7A 105.9
C8A C7A H7A 105.9
P1 C7A H7A 105.9
C2B C1B C3B 109.2(8)
C2B C1B P1 116.4(7)
C3B C1B P1 115.4(8)
C2B C1B H1B 104.9
C3B C1B H1B 104.9
P1 C1B H1B 104.9
C1B C2B H2B1 109.5
C1B C2B H2B2 109.5
H2B1 C2B H2B2 109.5
C1B C2B H2B3 109.5
H2B1 C2B H2B3 109.5
H2B2 C2B H2B3 109.5
C1B C3B H3B1 109.5
C1B C3B H3B2 109.5
H3B1 C3B H3B2 109.5
C1B C3B H3B3 109.5
H3B1 C3B H3B3 109.5
H3B2 C3B H3B3 109.5
C6B C4B C5B 113.3(8)
C6B C4B P1 126.6(8)
C5B C4B P1 114.0(7)
C6B C4B H4B 98.2
C5B C4B H4B 98.2
P1 C4B H4B 98.2
C4B C5B H5B1 109.5
C4B C5B H5B2 109.5
H5B1 C5B H5B2 109.5
C4B C5B H5B3 109.5
H5B1 C5B H5B3 109.5
H5B2 C5B H5B3 109.5
C4B C6B H6B1 109.5
C4B C6B H6B2 109.5
H6B1 C6B H6B2 109.5
C4B C6B H6B3 109.5
H6B1 C6B H6B3 109.5
H6B2 C6B H6B3 109.5
C9B C7B C8B 108.6(9)
C9B C7B P1 121.2(8)
C8B C7B P1 111.3(8)
C9B C7B H7B 104.7
C8B C7B H7B 104.7
P1 C7B H7B 104.7
C7B C8B H8B1 109.5
C7B C8B H8B2 109.5
H8B1 C8B H8B2 109.5
C7B C8B H8B3 109.5
H8B1 C8B H8B3 109.5
H8B2 C8B H8B3 109.5
C7B C9B H9B1 109.5
C7B C9B H9B2 109.5
H9B1 C9B H9B2 109.5
C7B C9B H9B3 109.5
H9B1 C9B H9B3 109.5
H9B2 C9B H9B3 109.5
C11 C10 C12 110.1(5)
C11 C10 P2 114.8(4)
C12 C10 P2 113.6(4)
C11 C10 H10 105.9
C12 C10 H10 105.9
P2 C10 H10 105.9
C10 C11 H11A 109.5
C10 C11 H11B 109.5
H11A C11 H11B 109.5
C10 C11 H11C 109.5
H11A C11 H11C 109.5
H11B C11 H11C 109.5
C10 C12 H12A 109.5
C10 C12 H12B 109.5
H12A C12 H12B 109.5
C10 C12 H12C 109.5
H12A C12 H12C 109.5
H12B C12 H12C 109.5
C15 C13 C14 108.9(4)
C15 C13 P2 113.5(4)
C14 C13 P2 119.4(4)
C15 C13 H13 104.5
C14 C13 H13 104.5
P2 C13 H13 104.5
C13 C14 H14A 109.5
C13 C14 H14B 109.5
H14A C14 H14B 109.5
C13 C14 H14C 109.5
H14A C14 H14C 109.5
H14B C14 H14C 109.5
C13 C15 H15A 109.5
C13 C15 H15B 109.5
H15A C15 H15B 109.5
C13 C15 H15C 109.5
H15A C15 H15C 109.5
H15B C15 H15C 109.5
C18 C16 C17 105.4(5)
C18 C16 P2 117.7(5)
C17 C16 P2 115.8(5)
C18 C16 H16 105.6
C17 C16 H16 105.6
P2 C16 H16 105.6
C16 C17 H17A 109.5
C16 C17 H17B 109.5
H17A C17 H17B 109.5
C16 C17 H17C 109.5
H17A C17 H17C 109.5
H17B C17 H17C 109.5
C16 C18 H18A 109.5
C16 C18 H18B 109.5
H18A C18 H18B 109.5
C16 C18 H18C 109.5
H18A C18 H18C 109.5
H18B C18 H18C 109.5
C20 C19 C21 109.4(4)
C20 C19 P3 114.1(3)
C21 C19 P3 115.8(4)
C20 C19 H19 105.5
C21 C19 H19 105.5
P3 C19 H19 105.5
C19 C20 H20A 109.5
C19 C20 H20B 109.5
H20A C20 H20B 109.5
C19 C20 H20C 109.5
H20A C20 H20C 109.5
H20B C20 H20C 109.5
C19 C21 H21A 109.5
C19 C21 H21B 109.5
H21A C21 H21B 109.5
C19 C21 H21C 109.5
H21A C21 H21C 109.5
H21B C21 H21C 109.5
C24 C22 C23 110.4(4)
C24 C22 P3 118.3(3)
C23 C22 P3 111.0(3)
C24 C22 H22 105.4
C23 C22 H22 105.4
P3 C22 H22 105.4
C22 C23 H23A 109.5
C22 C23 H23B 109.5
H23A C23 H23B 109.5
C22 C23 H23C 109.5
H23A C23 H23C 109.5
H23B C23 H23C 109.5
C22 C24 H24A 109.5
C22 C24 H24B 109.5
H24A C24 H24B 109.5
C22 C24 H24C 109.5
H24A C24 H24C 109.5
H24B C24 H24C 109.5
C27 C25 C26 111.5(5)
C27 C25 P3 113.0(4)
C26 C25 P3 112.3(3)
C27 C25 H25 106.5
C26 C25 H25 106.5
P3 C25 H25 106.5
C25 C26 H26A 109.5
C25 C26 H26B 109.5
H26A C26 H26B 109.5
C25 C26 H26C 109.5
H26A C26 H26C 109.5
H26B C26 H26C 109.5
C25 C27 H27A 109.5
C25 C27 H27B 109.5
H27A C27 H27B 109.5
C25 C27 H27C 109.5
H27A C27 H27C 109.5
H27B C27 H27C 109.5
C29A C28A C30A 110.0(7)
C29A C28A P4 111.7(7)
C30A C28A P4 117.6(6)
C29A C28A H28A 105.5
C30A C28A H28A 105.5
P4 C28A H28A 105.5
C32A C31A C33A 109.3(7)
C32A C31A P4 115.5(6)
C33A C31A P4 112.1(7)
C32A C31A H31A 106.5
C33A C31A H31A 106.5
P4 C31A H31A 106.5
C36A C34A C35A 108.8(6)
C36A C34A P4 109.5(6)
C35A C34A P4 115.2(6)
C36A C34A H34A 107.7
C35A C34A H34A 107.7
P4 C34A H34A 107.7
C29B C28B C30B 109.6(8)
C29B C28B P4 118.1(7)
C30B C28B P4 111.0(8)
C29B C28B H28B 105.7
C30B C28B H28B 105.7
P4 C28B H28B 105.7
C28B C29B H29D 109.5
C28B C29B H29E 109.5
H29D C29B H29E 109.5
C28B C29B H29F 109.5
H29D C29B H29F 109.5
H29E C29B H29F 109.5
C28B C30B H30D 109.5
C28B C30B H30E 109.5
H30D C30B H30E 109.5
C28B C30B H30F 109.5
H30D C30B H30F 109.5
H30E C30B H30F 109.5
C33B C31B C32B 110.6(8)
C33B C31B P4 108.6(7)
C32B C31B P4 119.0(6)
C33B C31B H31B 105.9
C32B C31B H31B 105.9
P4 C31B H31B 105.9
C31B C32B H32D 109.5
C31B C32B H32E 109.5
H32D C32B H32E 109.5
C31B C32B H32F 109.5
H32D C32B H32F 109.5
H32E C32B H32F 109.5
C31B C33B H33D 109.5
C31B C33B H33E 109.5
H33D C33B H33E 109.5
C31B C33B H33F 109.5
H33D C33B H33F 109.5
H33E C33B H33F 109.5
C36B C34B C35B 109.3(7)
C36B C34B P4 116.8(7)
C35B C34B P4 109.2(7)
C36B C34B H34B 107.0
C35B C34B H34B 107.0
P4 C34B H34B 107.0
C34B C35B H35D 109.5
C34B C35B H35E 109.5
H35D C35B H35E 109.5
C34B C35B H35F 109.5
H35D C35B H35F 109.5
H35E C35B H35F 109.5
C34B C36B H36D 109.5
C34B C36B H36E 109.5
H36D C36B H36E 109.5
C34B C36B H36F 109.5
H36D C36B H36F 109.5
H36E C36B H36F 109.5
C39 C37 C38 111.7(4)
C39 C37 P5 112.2(3)
C38 C37 P5 115.1(3)
C39 C37 H37 105.7
C38 C37 H37 105.7
P5 C37 H37 105.7
C37 C38 H38A 109.5
C37 C38 H38B 109.5
H38A C38 H38B 109.5
C37 C38 H38C 109.5
H38A C38 H38C 109.5
H38B C38 H38C 109.5
C37 C39 H39A 109.5
C37 C39 H39B 109.5
H39A C39 H39B 109.5
C37 C39 H39C 109.5
H39A C39 H39C 109.5
H39B C39 H39C 109.5
C41 C40 C42 110.6(4)
C41 C40 P5 112.5(3)
C42 C40 P5 113.6(3)
C41 C40 H40 106.5
C42 C40 H40 106.5
P5 C40 H40 106.5
C40 C41 H41A 109.5
C40 C41 H41B 109.5
H41A C41 H41B 109.5
C40 C41 H41C 109.5
H41A C41 H41C 109.5
H41B C41 H41C 109.5
C40 C42 H42A 109.5
C40 C42 H42B 109.5
H42A C42 H42B 109.5
C40 C42 H42C 109.5
H42A C42 H42C 109.5
H42B C42 H42C 109.5
C45 C43 C44 111.6(4)
C45 C43 P5 109.1(3)
C44 C43 P5 112.2(3)
C45 C43 H43 108.0
C44 C43 H43 108.0
P5 C43 H43 108.0
C43 C44 H44A 109.5
C43 C44 H44B 109.5
H44A C44 H44B 109.5
C43 C44 H44C 109.5
H44A C44 H44C 109.5
H44B C44 H44C 109.5
C43 C45 H45A 109.5
C43 C45 H45B 109.5
H45A C45 H45B 109.5
C43 C45 H45C 109.5
H45A C45 H45C 109.5
H45B C45 H45C 109.5
O1 C46 P5 109.2(3)
O1 C46 H46A 109.8
P5 C46 H46A 109.8
O1 C46 H46B 109.8
P5 C46 H46B 109.8
H46A C46 H46B 108.3
C46 O1 H1 109.5
C49A C48A C53A 120.0
C49A C48A H48A 120.0
C53A C48A H48A 120.0
C48A C49A C50A 120.0
C48A C49A H49A 120.0
C50A C49A H49A 120.0
C51A C50A C49A 120.0
C51A C50A H50A 120.0
C49A C50A H50A 120.0
C50A C51A C52A 120.0
C50A C51A H51A 120.0
C52A C51A H51A 120.0
C51A C52A C53A 120.0
C51A C52A H52A 120.0
C53A C52A H52A 120.0
C52A C53A C48A 120.0
C52A C53A H53A 120.0
C48A C53A H53A 120.0
C49B C48B C53B 120.0
C49B C48B H48B 120.0
C53B C48B H48B 120.0
C48B C49B C50B 120.0
C48B C49B H49B 120.0
C50B C49B H49B 120.0
C51B C50B C49B 120.0
C51B C50B H50B 120.0
C49B C50B H50B 120.0
C52B C51B C50B 120.0
C52B C51B H51B 120.0
C50B C51B H51B 120.0
C51B C52B C53B 120.0
C51B C52B H52B 120.0
C53B C52B H52B 120.0
C52B C53B C48B 120.0
C52B C53B H53B 120.0
C48B C53B H53B 120.0
C55A C54A C59A 120.0
C55A C54A H54A 120.0
C59A C54A H54A 120.0
C56A C55A C54A 120.0
C56A C55A H55A 120.0
C54A C55A H55A 120.0
C55A C56A C57A 120.0
C55A C56A H56A 120.0
C57A C56A H56A 120.0
C58A C57A C56A 120.0
C58A C57A H57A 120.0
C56A C57A H57A 120.0
C57A C58A C59A 120.0
C57A C58A H58A 120.0
C59A C58A H58A 120.0
C58A C59A C54A 120.0
C58A C59A H59A 120.0
C54A C59A H59A 120.0
C55B C54B C59B 120.0
C55B C54B H54B 120.0
C59B C54B H54B 120.0
C54B C55B C56B 120.0
C54B C55B H55B 120.0
C56B C55B H55B 120.0
C55B C56B C57B 120.0
C55B C56B H56B 120.0
C57B C56B H56B 120.0
C58B C57B C56B 120.0
C58B C57B H57B 120.0
C56B C57B H57B 120.0
C57B C58B C59B 120.0
C57B C58B H58B 120.0
C59B C58B H58B 120.0
C58B C59B C54B 120.0
C58B C59B H59B 120.0
C54B C59B H59B 120.0

loop_
_geom_bond_atom_site_label_1
_geom_bond_atom_site_label_2
_geom_bond_distance
Ru1 P2 2.3221(11)
Ru1 P1 2.3546(12)
Ru1 Cl3 2.4382(10)
Ru1 Cl4 2.4391(10)
Ru1 Cl1 2.4621(11)
Ru1 Cl2 2.5573(10)
Ru2 P4 2.2560(11)
Ru2 Cl6 2.3959(10)
Ru2 Cl2 2.3964(10)
Ru2 Cl4 2.4407(11)
Ru2 Cl5 2.4474(10)
Ru2 Cl1 2.5002(9)
Ru3 P3 2.2656(11)
Ru3 Cl2 2.4031(9)
Ru3 Cl7 2.4078(10)
Ru3 Cl3 2.4429(11)
Ru3 Cl5 2.4461(10)
Ru3 Cl1 2.5021(10)
P1 C7B 1.772(10)
P1 C4A 1.796(7)
P1 C1A 1.879(7)
P1 C4B 1.919(10)
P1 C7A 1.947(7)
P1 C1B 1.973(10)
P2 C13 1.863(5)
P2 C10 1.869(5)
P2 C16 1.890(5)
P3 C22 1.863(4)
P3 C25 1.869(5)
P3 C19 1.872(4)
P4 C28B 1.776(9)
P4 C34A 1.795(8)
P4 C31A 1.833(8)
P4 C34B 1.871(9)
P4 C28A 1.972(8)
P4 C31B 2.000(9)
P5 C46 1.800(5)
P5 C37 1.810(5)
P5 C40 1.827(4)
P5 C43 1.831(5)
C1A C2A 1.529(9)
C1A C3A 1.536(9)
C1A H1A 1.0000
C2A H2A1 0.9800
C2A H2A2 0.9800
C2A H2A3 0.9800
C3A H3A1 0.9800
C3A H3A2 0.9800
C3A H3A3 0.9800
C4A C6A 1.512(8)
C4A C5A 1.529(9)
C4A H4A 1.0000
C5A H5A1 0.9800
C5A H5A2 0.9800
C5A H5A3 0.9800
C6A H6A1 0.9800
C6A H6A2 0.9800
C6A H6A3 0.9800
C7A C9A 1.524(9)
C7A C8A 1.544(10)
C7A H7A 1.0000
C8A H8A1 0.9800
C8A H8A2 0.9800
C8A H8A3 0.9800
C9A H9A1 0.9800
C9A H9A2 0.9800
C9A H9A3 0.9800
C1B C2B 1.530(11)
C1B C3B 1.536(11)
C1B H1B 1.0000
C2B H2B1 0.9800
C2B H2B2 0.9800
C2B H2B3 0.9800
C3B H3B1 0.9800
C3B H3B2 0.9800
C3B H3B3 0.9800
C4B C6B 1.477(10)
C4B C5B 1.519(10)
C4B H4B 1.0000
C5B H5B1 0.9800
C5B H5B2 0.9800
C5B H5B3 0.9800
C6B H6B1 0.9800
C6B H6B2 0.9800
C6B H6B3 0.9800
C7B C9B 1.524(11)
C7B C8B 1.546(11)
C7B H7B 1.0000
C8B H8B1 0.9800
C8B H8B2 0.9800
C8B H8B3 0.9800
C9B H9B1 0.9800
C9B H9B2 0.9800
C9B H9B3 0.9800
C10 C11 1.514(8)
C10 C12 1.531(7)
C10 H10 1.0000
C11 H11A 0.9800
C11 H11B 0.9800
C11 H11C 0.9800
C12 H12A 0.9800
C12 H12B 0.9800
C12 H12C 0.9800
C13 C15 1.487(7)
C13 C14 1.509(7)
C13 H13 1.0000
C14 H14A 0.9800
C14 H14B 0.9800
C14 H14C 0.9800
C15 H15A 0.9800
C15 H15B 0.9800
C15 H15C 0.9800
C16 C18 1.476(9)
C16 C17 1.524(7)
C16 H16 1.0000
C17 H17A 0.9800
C17 H17B 0.9800
C17 H17C 0.9800
C18 H18A 0.9800
C18 H18B 0.9800
C18 H18C 0.9800
C19 C20 1.521(6)
C19 C21 1.539(6)
C19 H19 1.0000
C20 H20A 0.9800
C20 H20B 0.9800
C20 H20C 0.9800
C21 H21A 0.9800
C21 H21B 0.9800
C21 H21C 0.9800
C22 C24 1.525(6)
C22 C23 1.543(6)
C22 H22 1.0000
C23 H23A 0.9800
C23 H23B 0.9800
C23 H23C 0.9800
C24 H24A 0.9800
C24 H24B 0.9800
C24 H24C 0.9800
C25 C27 1.511(8)
C25 C26 1.524(7)
C25 H25 1.0000
C26 H26A 0.9800
C26 H26B 0.9800
C26 H26C 0.9800
C27 H27A 0.9800
C27 H27B 0.9800
C27 H27C 0.9800
C28A C29A 1.517(12)
C28A C30A 1.542(10)
C28A H28A 1.0000
C29A H29A 0.9800
C29A H29B 0.9800
C29A H29C 0.9800
C30A H30A 0.9800
C30A H30B 0.9800
C30A H30C 0.9800
C31A C32A 1.538(9)
C31A C33A 1.543(10)
C31A H31A 1.0000
C32A H32A 0.9800
C32A H32B 0.9800
C32A H32C 0.9800
C33A H33A 0.9800
C33A H33B 0.9800
C33A H33C 0.9800
C34A C36A 1.500(10)
C34A C35A 1.564(10)
C34A H34A 1.0000
C35A H35A 0.9800
C35A H35B 0.9800
C35A H35C 0.9800
C36A H36A 0.9800
C36A H36B 0.9800
C36A H36C 0.9800
C28B C29B 1.532(11)
C28B C30B 1.552(12)
C28B H28B 1.0000
C29B H29D 0.9800
C29B H29E 0.9800
C29B H29F 0.9800
C30B H30D 0.9800
C30B H30E 0.9800
C30B H30F 0.9800
C31B C33B 1.534(10)
C31B C32B 1.535(10)
C31B H31B 1.0000
C32B H32D 0.9800
C32B H32E 0.9800
C32B H32F 0.9800
C33B H33D 0.9800
C33B H33E 0.9800
C33B H33F 0.9800
C34B C36B 1.501(11)
C34B C35B 1.555(11)
C34B H34B 1.0000
C35B H35D 0.9800
C35B H35E 0.9800
C35B H35F 0.9800
C36B H36D 0.9800
C36B H36E 0.9800
C36B H36F 0.9800
C37 C39 1.530(7)
C37 C38 1.534(7)
C37 H37 1.0000
C38 H38A 0.9800
C38 H38B 0.9800
C38 H38C 0.9800
C39 H39A 0.9800
C39 H39B 0.9800
C39 H39C 0.9800
C40 C41 1.528(6)
C40 C42 1.537(6)
C40 H40 1.0000
C41 H41A 0.9800
C41 H41B 0.9800
C41 H41C 0.9800
C42 H42A 0.9800
C42 H42B 0.9800
C42 H42C 0.9800
C43 C45 1.531(6)
C43 C44 1.531(6)
C43 H43 1.0000
C44 H44A 0.9800
C44 H44B 0.9800
C44 H44C 0.9800
C45 H45A 0.9800
C45 H45B 0.9800
C45 H45C 0.9800
C46 O1 1.424(5)
C46 H46A 0.9900
C46 H46B 0.9900
O1 H1 0.8400
C48A C49A 1.3900
C48A C53A 1.3900
C48A H48A 0.9500
C49A C50A 1.3900
C49A H49A 0.9500
C50A C51A 1.3900
C50A H50A 0.9500
C51A C52A 1.3900
C51A H51A 0.9500
C52A C53A 1.3900
C52A H52A 0.9500
C53A H53A 0.9500
C48B C49B 1.3900
C48B C53B 1.3900
C48B H48B 0.9500
C49B C50B 1.3900
C49B H49B 0.9500
C50B C51B 1.3900
C50B H50B 0.9500
C51B C52B 1.3900
C51B H51B 0.9500
C52B C53B 1.3900
C52B H52B 0.9500
C53B H53B 0.9500
C54A C55A 1.3900
C54A C59A 1.3900
C54A H54A 0.9500
C55A C56A 1.3900
C55A H55A 0.9500
C56A C57A 1.3900
C56A H56A 0.9500
C57A C58A 1.3900
C57A H57A 0.9500
C58A C59A 1.3900
C58A H58A 0.9500
C59A H59A 0.9500
C54B C55B 1.3900
C54B C59B 1.3900
C54B H54B 0.9500
C55B C56B 1.3900
C55B H55B 0.9500
C56B C57B 1.3900
C56B H56B 0.9500
C57B C58B 1.3900
C57B H57B 0.9500
C58B C59B 1.3900
C58B H58B 0.9500
C59B H59B 0.9500
